data_7033102
loop_
_publ_author_name
'Silva, M. Ramos'
'Mart\'in-Ramos, P'
'Coutinho, J. T.'
'Pereira, L. C. J.'
'Lav\'in, V'
'Mart\'in, I R'
'Silva, P. S. Pereira'
'Mart\'in-Gil, J'

_publ_section_title
;
 Slow magnetic relaxation mechanisms in erbium SIMs.
;
_journal_issue 3
_journal_name_full 'Dalton transactions (Cambridge, England : 2003)'
_journal_page_first 1264
_journal_page_last 1272
_journal_paper_doi 10.1039/c4dt02767a
_journal_volume 44
_journal_year 2015
_chemical_formula_sum 'C34 H20 Er F9 N2 O9'
_chemical_formula_weight 938.78
_chemical_name_systematic
; 
 Tris(4,4,4-trifluoro-1-(2-furyl)-1,3-butanedionate)
mono(2,2-bipyridine)erbium(III)
;
_space_group_IT_number 14
_symmetry_cell_setting monoclinic
_symmetry_space_group_name_Hall '-P 2ybc'
_symmetry_space_group_name_H-M 'P 1 21/c 1'
_atom_sites_solution_hydrogens geom
_atom_sites_solution_primary direct
_atom_sites_solution_secondary difmap
_audit_creation_method SHELXL-97
_cell_angle_alpha 90.00
_cell_angle_beta 104.820(7)
_cell_angle_gamma 90.00
_cell_formula_units_Z 4
_cell_length_a 10.124(3)
_cell_length_b 16.991(6)
_cell_length_c 21.418(7)
_cell_measurement_reflns_used 4851
_cell_measurement_temperature 293(2)
_cell_measurement_theta_max 18.9914
_cell_measurement_theta_min 2.3063
_cell_volume 3562(2)
_computing_cell_refinement 'SAINT (Bruker, 2003)'
_computing_data_collection 'APEX2 (Bruker, 2005)'
_computing_data_reduction SAINT
_computing_molecular_graphics 'ORTEPII (Johnson, 1976)'
_computing_publication_material SHELXL-97
_computing_structure_refinement 'SHELXL-97 (Sheldrick, 2008)'
_computing_structure_solution 'SHELXS-97 (Sheldrick, 2008)'
_diffrn_ambient_temperature 293(2)
_diffrn_measured_fraction_theta_full 1.000
_diffrn_measured_fraction_theta_max 0.996
_diffrn_measurement_device_type 'Bruker APEX CCD area-detector'
_diffrn_measurement_method '\f and \w'
_diffrn_radiation_monochromator graphite
_diffrn_radiation_source 'fine-focus sealed tube'
_diffrn_radiation_type MoK\a
_diffrn_radiation_wavelength 0.71073
_diffrn_reflns_av_R_equivalents 0.1270
_diffrn_reflns_av_sigmaI/netI 0.0832
_diffrn_reflns_limit_h_max 13
_diffrn_reflns_limit_h_min -13
_diffrn_reflns_limit_k_max 22
_diffrn_reflns_limit_k_min -22
_diffrn_reflns_limit_l_max 28
_diffrn_reflns_limit_l_min -28
_diffrn_reflns_number 58504
_diffrn_reflns_theta_full 25.50
_diffrn_reflns_theta_max 28.36
_diffrn_reflns_theta_min 1.97
_exptl_absorpt_coefficient_mu 2.459
_exptl_absorpt_correction_T_max 0.999
_exptl_absorpt_correction_T_min 0.424
_exptl_absorpt_correction_type multi-scan
_exptl_absorpt_process_details '(SADABS;  Sheldrick, 2000)'
_exptl_crystal_colour pink
_exptl_crystal_density_diffrn 1.751
_exptl_crystal_density_method 'not measured'
_exptl_crystal_description prism
_exptl_crystal_F_000 1836
_exptl_crystal_size_max 0.22
_exptl_crystal_size_mid 0.15
_exptl_crystal_size_min 0.10
_refine_diff_density_max 1.190
_refine_diff_density_min -0.694
_refine_diff_density_rms 0.101
_refine_ls_extinction_method none
_refine_ls_goodness_of_fit_ref 0.954
_refine_ls_hydrogen_treatment riding
_refine_ls_matrix_type full
_refine_ls_number_parameters 562
_refine_ls_number_reflns 8884
_refine_ls_number_restraints 0
_refine_ls_restrained_S_all 0.954
_refine_ls_R_factor_all 0.1101
_refine_ls_R_factor_gt 0.0474
_refine_ls_shift/su_max 0.005
_refine_ls_shift/su_mean 0.000
_refine_ls_structure_factor_coef Fsqd
_refine_ls_weighting_details 'calc w=1/[\s^2^(Fo^2^)+(0.0474P)^2^+0.0000P] where P=(Fo^2^+2Fc^2^)/3'
_refine_ls_weighting_scheme calc
_refine_ls_wR_factor_gt 0.0916
_refine_ls_wR_factor_ref 0.1133
_reflns_number_gt 4901
_reflns_number_total 8884
_reflns_threshold_expression I>2\s(I)
_cod_data_source_file c4dt02767a2.cif
_cod_data_source_block jmgerfuryl
_cod_depositor_comments 'Adding full bibliography for 7033102.cif.'
_cod_original_sg_symbol_H-M P21/c
_cod_database_code 7033102

loop_
_symmetry_equiv_pos_as_xyz
'x, y, z'
'-x, y+1/2, -z+1/2'
'-x, -y, -z'
'x, -y-1/2, z-1/2'

loop_
_atom_site_label
_atom_site_type_symbol
_atom_site_fract_x
_atom_site_fract_y
_atom_site_fract_z
_atom_site_U_iso_or_equiv
_atom_site_adp_type
_atom_site_occupancy
_atom_site_symmetry_multiplicity
_atom_site_calc_flag
_atom_site_refinement_flags
_atom_site_disorder_assembly
_atom_site_disorder_group
Er1 Er 0.16789(2) 0.168585(14) 0.134990(11) 0.04948(8) Uani 1 1 d . . .
F1 F 0.4469(4) 0.2466(3) 0.35977(19) 0.1236(17) Uani 1 1 d . . .
F2 F 0.4513(5) 0.1264(3) 0.3433(2) 0.1325(18) Uani 1 1 d . . .
F3 F 0.3314(5) 0.1752(3) 0.40480(19) 0.147(2) Uani 1 1 d . . .
F4A F 0.6166(11) 0.0349(10) 0.2541(7) 0.170(7) Uani 0.574(12) 1 d P A 1
F5A F 0.5891(11) 0.0201(9) 0.1566(6) 0.140(6) Uani 0.574(12) 1 d P A 1
F6A F 0.5588(14) -0.0720(8) 0.2101(11) 0.193(10) Uani 0.574(12) 1 d P A 1
C6A C -0.157(3) 0.223(2) 0.3172(13) 0.082(10) Uani 0.400(18) 1 d P B 1
H6A H -0.0978 0.2062 0.3556 0.098 Uiso 0.400(18) 1 calc PR B 1
O3A O -0.243(2) 0.2272(13) 0.2107(9) 0.058(5) Uani 0.400(18) 1 d P B 1
C22A C -0.051(2) 0.4093(15) -0.0472(13) 0.083(7) Uani 0.453(19) 1 d P C 1
H22A H 0.0295 0.4257 -0.0568 0.099 Uiso 0.453(19) 1 calc PR C 1
O9A O -0.1715(18) 0.3491(10) -0.0046(8) 0.076(5) Uani 0.453(19) 1 d P C 1
F4B F 0.6180(13) 0.0599(9) 0.1967(11) 0.131(8) Uani 0.426(12) 1 d P A 2
F5B F 0.5469(19) -0.0504(12) 0.1669(10) 0.171(11) Uani 0.426(12) 1 d P A 2
F6B F 0.5899(15) -0.0269(13) 0.2597(7) 0.128(8) Uani 0.426(12) 1 d P A 2
O3B O -0.1311(14) 0.2409(10) 0.3219(7) 0.086(5) Uani 0.600(18) 1 d P B 2
C6B C -0.249(3) 0.2228(17) 0.2258(12) 0.087(8) Uani 0.600(18) 1 d P B 2
H6B H -0.2698 0.2102 0.1821 0.104 Uiso 0.600(18) 1 calc PR B 2
O9B O -0.0073(13) 0.4191(8) -0.0519(7) 0.078(4) Uani 0.547(19) 1 d P C 2
C22B C -0.154(4) 0.3536(17) -0.0089(15) 0.132(13) Uani 0.547(19) 1 d P C 2
H22B H -0.1863 0.3181 0.0169 0.158 Uiso 0.547(19) 1 calc PR C 2
F7 F 0.5279(5) 0.3730(4) 0.1370(2) 0.154(2) Uani 1 1 d . . .
F8 F 0.5455(5) 0.2902(3) 0.0679(3) 0.145(2) Uani 1 1 d . . .
F9 F 0.4650(4) 0.4020(3) 0.0387(2) 0.1359(18) Uani 1 1 d . . .
O1 O 0.0090(4) 0.2077(2) 0.18823(16) 0.0572(9) Uani 1 1 d . . .
O2 O 0.2878(4) 0.1935(2) 0.23907(16) 0.0621(10) Uani 1 1 d . . .
O4 O 0.1066(3) 0.0559(2) 0.18006(17) 0.0589(10) Uani 1 1 d . . .
O5 O 0.3543(4) 0.0833(2) 0.15165(16) 0.0600(10) Uani 1 1 d . . .
O6 O 0.1616(4) -0.0858(2) 0.30375(19) 0.0750(12) Uani 1 1 d . A .
O7 O 0.3293(3) 0.2574(2) 0.11957(16) 0.0590(10) Uani 1 1 d . . .
O8 O 0.0509(3) 0.2704(2) 0.07343(16) 0.0545(9) Uani 1 1 d . . .
N1 N 0.1892(5) 0.1308(2) 0.0246(2) 0.0543(11) Uani 1 1 d . . .
N2 N -0.0451(5) 0.1154(2) 0.0579(2) 0.0561(11) Uani 1 1 d . . .
C1 C 0.3671(8) 0.1802(6) 0.3511(3) 0.096(3) Uani 1 1 d . . .
C2 C 0.2493(6) 0.1923(3) 0.2907(3) 0.0608(15) Uani 1 1 d . . .
C3 C 0.1217(6) 0.1986(4) 0.2984(3) 0.0679(17) Uani 1 1 d . . .
H3 H 0.1100 0.1961 0.3401 0.081 Uiso 1 1 calc R . .
C4 C 0.0052(6) 0.2087(3) 0.2466(3) 0.0568(14) Uani 1 1 d . B .
C5 C -0.1252(7) 0.2226(4) 0.2605(3) 0.0651(16) Uani 1 1 d . . .
C7 C -0.3421(7) 0.2405(5) 0.2528(5) 0.101(3) Uani 1 1 d . . .
H7 H -0.4366 0.2434 0.2373 0.121 Uiso 1 1 calc R B 1
C8 C -0.2761(9) 0.2471(5) 0.3132(4) 0.115(3) Uani 1 1 d . B .
H8 H -0.3102 0.2661 0.3467 0.137 Uiso 1 1 calc R D 1
C9 C 0.5374(7) 0.0041(4) 0.2040(3) 0.0711(17) Uani 1 1 d . . .
C10 C 0.3897(5) 0.0304(3) 0.1937(2) 0.0518(13) Uani 1 1 d . A .
C11 C 0.3126(6) -0.0073(3) 0.2286(3) 0.0596(15) Uani 1 1 d . . .
H11 H 0.3548 -0.0444 0.2591 0.071 Uiso 1 1 calc R A .
C12 C 0.1747(6) 0.0075(3) 0.2206(2) 0.0538(14) Uani 1 1 d . A .
C13 C 0.0966(6) -0.0328(3) 0.2588(2) 0.0557(14) Uani 1 1 d . . .
C14 C -0.0358(6) -0.0299(4) 0.2579(3) 0.0764(19) Uani 1 1 d . A .
H14 H -0.1024 0.0015 0.2314 0.092 Uiso 1 1 calc R . .
C15 C -0.0550(8) -0.0840(4) 0.3051(3) 0.088(2) Uani 1 1 d . . .
H15 H -0.1363 -0.0951 0.3160 0.105 Uiso 1 1 calc R A .
C16 C 0.0674(8) -0.1158(4) 0.3309(3) 0.090(2) Uani 1 1 d . A .
H16 H 0.0849 -0.1536 0.3633 0.108 Uiso 1 1 calc R . .
C17 C 0.4665(7) 0.3440(5) 0.0824(4) 0.085(2) Uani 1 1 d . . .
C18 C 0.3252(6) 0.3130(3) 0.0803(3) 0.0574(15) Uani 1 1 d . . .
C19 C 0.2137(6) 0.3451(3) 0.0382(3) 0.0630(16) Uani 1 1 d . . .
H19 H 0.2269 0.3830 0.0090 0.076 Uiso 1 1 calc R . .
C20 C 0.0817(6) 0.3232(3) 0.0374(2) 0.0552(14) Uani 1 1 d . C .
C21 C -0.0349(7) 0.3627(4) -0.0063(3) 0.0652(17) Uani 1 1 d . . .
C23 C -0.2393(10) 0.4020(6) -0.0549(5) 0.133(4) Uani 1 1 d . . .
H23 H -0.3337 0.4082 -0.0684 0.160 Uiso 1 1 calc R C 1
C24 C -0.1531(13) 0.4404(6) -0.0795(5) 0.146(5) Uani 1 1 d . C .
H24 H -0.1660 0.4790 -0.1113 0.175 Uiso 1 1 calc R E 1
C25 C 0.3087(7) 0.1383(3) 0.0108(3) 0.0633(15) Uani 1 1 d . . .
H25 H 0.3858 0.1478 0.0444 0.076 Uiso 1 1 calc R . .
C26 C 0.3244(7) 0.1326(4) -0.0517(3) 0.0734(17) Uani 1 1 d . . .
H26 H 0.4098 0.1387 -0.0597 0.088 Uiso 1 1 calc R . .
C27 C 0.2131(8) 0.1181(4) -0.1003(3) 0.083(2) Uani 1 1 d . . .
H27 H 0.2204 0.1148 -0.1426 0.099 Uiso 1 1 calc R . .
C28 C 0.0909(8) 0.1085(4) -0.0869(3) 0.082(2) Uani 1 1 d . . .
H28 H 0.0139 0.0983 -0.1203 0.098 Uiso 1 1 calc R . .
C29 C 0.0784(6) 0.1135(3) -0.0235(2) 0.0540(14) Uani 1 1 d . . .
C30 C -0.0508(6) 0.1034(3) -0.0051(3) 0.0570(15) Uani 1 1 d . . .
C31 C -0.1705(6) 0.0806(4) -0.0475(3) 0.080(2) Uani 1 1 d . . .
H31 H -0.1721 0.0718 -0.0905 0.096 Uiso 1 1 calc R . .
C32 C -0.2867(7) 0.0705(4) -0.0278(4) 0.093(2) Uani 1 1 d . . .
H32 H -0.3675 0.0546 -0.0567 0.111 Uiso 1 1 calc R . .
C33 C -0.2812(7) 0.0846(4) 0.0355(3) 0.0803(19) Uani 1 1 d . . .
H33 H -0.3594 0.0797 0.0505 0.096 Uiso 1 1 calc R . .
C34 C -0.1599(7) 0.1059(4) 0.0767(3) 0.0728(18) Uani 1 1 d . . .
H34 H -0.1571 0.1142 0.1199 0.087 Uiso 1 1 calc R . .

loop_
_atom_site_aniso_label
_atom_site_aniso_U_11
_atom_site_aniso_U_22
_atom_site_aniso_U_33
_atom_site_aniso_U_23
_atom_site_aniso_U_13
_atom_site_aniso_U_12
Er1 0.04668(15) 0.05981(15) 0.04183(12) 0.00513(12) 0.01112(10) 0.00542(13)
F1 0.075(3) 0.196(5) 0.093(3) -0.047(3) 0.008(2) -0.016(3)
F2 0.109(4) 0.173(5) 0.086(3) -0.021(3) -0.028(3) 0.057(3)
F3 0.094(3) 0.288(7) 0.054(2) 0.031(3) 0.012(2) 0.011(4)
F4A 0.059(6) 0.275(19) 0.162(11) -0.112(12) 0.003(7) 0.016(9)
F5A 0.091(7) 0.228(16) 0.128(8) 0.065(9) 0.075(6) 0.072(9)
F6A 0.093(9) 0.096(8) 0.39(3) 0.071(12) 0.070(14) 0.036(6)
C6A 0.037(11) 0.16(3) 0.050(11) 0.025(13) 0.017(9) -0.032(13)
O3A 0.043(8) 0.085(10) 0.051(9) 0.020(6) 0.021(6) 0.009(6)
C22A 0.062(13) 0.092(13) 0.100(14) 0.027(11) 0.030(11) -0.043(10)
O9A 0.050(8) 0.089(11) 0.078(9) 0.001(8) -0.005(7) 0.016(7)
F4B 0.065(7) 0.107(10) 0.23(2) 0.037(13) 0.056(12) -0.009(7)
F5B 0.109(11) 0.183(18) 0.196(18) -0.119(16) -0.007(11) 0.078(13)
F6B 0.065(9) 0.22(2) 0.086(9) 0.061(12) 0.000(7) 0.054(12)
O3B 0.057(7) 0.116(9) 0.094(8) -0.014(6) 0.036(6) -0.010(7)
C6B 0.090(15) 0.119(16) 0.058(11) 0.002(9) 0.030(9) -0.006(11)
O9B 0.064(8) 0.080(7) 0.089(7) 0.041(5) 0.016(6) -0.017(6)
C22B 0.11(2) 0.13(2) 0.14(2) 0.091(17) 0.009(16) -0.032(17)
F7 0.127(4) 0.222(5) 0.102(3) -0.033(4) 0.007(3) -0.104(4)
F8 0.079(3) 0.153(4) 0.221(6) -0.003(4) 0.071(4) -0.010(3)
F9 0.089(3) 0.164(4) 0.152(4) 0.057(4) 0.025(3) -0.043(3)
O1 0.051(2) 0.073(2) 0.047(2) 0.0010(18) 0.0127(17) 0.0109(19)
O2 0.049(2) 0.094(3) 0.043(2) -0.0043(19) 0.0101(18) 0.001(2)
O4 0.048(2) 0.070(2) 0.059(2) 0.0145(19) 0.0137(18) 0.0049(19)
O5 0.059(2) 0.071(2) 0.053(2) 0.0147(19) 0.0191(18) 0.0136(19)
O6 0.076(3) 0.077(3) 0.073(3) 0.025(2) 0.021(2) 0.007(2)
O7 0.056(2) 0.064(2) 0.055(2) 0.0048(19) 0.0109(18) -0.0009(18)
O8 0.056(2) 0.053(2) 0.056(2) 0.0077(18) 0.0158(18) 0.0063(17)
N1 0.061(3) 0.051(2) 0.052(3) 0.001(2) 0.015(2) 0.007(2)
N2 0.058(3) 0.050(3) 0.059(3) 0.003(2) 0.012(2) 0.000(2)
C1 0.062(5) 0.163(8) 0.064(4) -0.016(5) 0.018(4) 0.008(5)
C2 0.058(4) 0.075(4) 0.048(3) 0.005(3) 0.013(3) 0.007(3)
C3 0.062(4) 0.104(5) 0.041(3) -0.001(3) 0.019(3) 0.001(3)
C4 0.049(3) 0.066(4) 0.058(3) 0.001(3) 0.019(3) 0.007(3)
C5 0.058(4) 0.072(4) 0.070(4) 0.000(3) 0.025(3) -0.003(3)
C7 0.055(5) 0.111(6) 0.145(7) 0.013(6) 0.039(5) 0.012(4)
C8 0.102(7) 0.156(8) 0.107(6) -0.027(6) 0.067(6) -0.009(6)
C9 0.063(4) 0.083(5) 0.063(4) 0.005(4) 0.009(3) 0.009(4)
C10 0.043(3) 0.063(3) 0.047(3) -0.001(3) 0.007(2) 0.007(3)
C11 0.052(3) 0.066(4) 0.059(3) 0.012(3) 0.012(3) 0.008(3)
C12 0.068(4) 0.052(3) 0.041(3) 0.004(2) 0.015(3) -0.002(3)
C13 0.059(4) 0.058(3) 0.050(3) 0.006(3) 0.013(3) 0.002(3)
C14 0.056(4) 0.088(5) 0.089(5) 0.021(4) 0.025(3) 0.004(3)
C15 0.088(5) 0.084(5) 0.106(5) 0.004(4) 0.054(4) -0.010(4)
C16 0.107(6) 0.090(5) 0.078(5) 0.025(4) 0.033(4) -0.012(5)
C17 0.072(5) 0.092(5) 0.097(5) -0.002(4) 0.031(4) -0.031(4)
C18 0.061(4) 0.063(4) 0.048(3) -0.003(3) 0.013(3) -0.005(3)
C19 0.070(4) 0.069(4) 0.051(3) 0.008(3) 0.015(3) -0.006(3)
C20 0.066(4) 0.053(3) 0.043(3) -0.001(3) 0.007(3) 0.007(3)
C21 0.072(5) 0.066(4) 0.055(4) 0.002(3) 0.011(3) -0.007(4)
C23 0.094(7) 0.135(9) 0.136(9) -0.022(7) -0.032(6) 0.028(6)
C24 0.168(12) 0.124(8) 0.110(8) 0.036(6) -0.030(8) 0.022(8)
C25 0.071(4) 0.064(3) 0.058(3) 0.000(3) 0.019(3) 0.007(3)
C26 0.074(4) 0.086(4) 0.071(4) 0.006(3) 0.038(4) 0.014(4)
C27 0.099(6) 0.098(5) 0.056(4) 0.006(4) 0.028(4) 0.013(4)
C28 0.093(5) 0.092(5) 0.055(4) -0.015(3) 0.009(4) 0.003(4)
C29 0.066(4) 0.045(3) 0.050(3) -0.001(2) 0.013(3) 0.008(3)
C30 0.057(4) 0.051(3) 0.056(3) -0.001(3) 0.001(3) 0.011(3)
C31 0.061(4) 0.114(5) 0.057(4) -0.019(4) 0.000(3) 0.008(4)
C32 0.054(4) 0.108(6) 0.106(6) -0.028(5) 0.003(4) 0.002(4)
C33 0.056(4) 0.096(5) 0.084(5) -0.004(4) 0.009(4) 0.000(4)
C34 0.066(4) 0.085(5) 0.066(4) 0.012(3) 0.014(3) -0.003(4)

loop_
_atom_type_symbol
_atom_type_description
_atom_type_scat_dispersion_real
_atom_type_scat_dispersion_imag
_atom_type_scat_source
C C 0.0033 0.0016 'International Tables Vol C Tables 4.2.6.8 and 6.1.1.4'
H H 0.0000 0.0000 'International Tables Vol C Tables 4.2.6.8 and 6.1.1.4'
Er Er -0.2586 4.9576 'International Tables Vol C Tables 4.2.6.8 and 6.1.1.4'
F F 0.0171 0.0103 'International Tables Vol C Tables 4.2.6.8 and 6.1.1.4'
N N 0.0061 0.0033 'International Tables Vol C Tables 4.2.6.8 and 6.1.1.4'
O O 0.0106 0.0060 'International Tables Vol C Tables 4.2.6.8 and 6.1.1.4'

loop_
_geom_angle_atom_site_label_1
_geom_angle_atom_site_label_2
_geom_angle_atom_site_label_3
_geom_angle
O2 Er1 O1 74.17(12)
O2 Er1 O4 83.00(13)
O1 Er1 O4 74.55(13)
O2 Er1 O7 78.46(13)
O1 Er1 O7 119.56(13)
O4 Er1 O7 151.76(12)
O2 Er1 O8 118.96(13)
O1 Er1 O8 75.21(12)
O4 Er1 O8 135.16(12)
O7 Er1 O8 72.96(12)
O2 Er1 O5 76.06(13)
O1 Er1 O5 138.23(12)
O4 Er1 O5 73.33(12)
O7 Er1 O5 81.60(13)
O8 Er1 O5 146.01(12)
O2 Er1 N1 144.30(14)
O1 Er1 N1 141.41(13)
O4 Er1 N1 106.25(13)
O7 Er1 N1 78.35(14)
O8 Er1 N1 79.00(13)
O5 Er1 N1 74.00(13)
O2 Er1 N2 148.76(14)
O1 Er1 N2 80.72(14)
O4 Er1 N2 72.50(13)
O7 Er1 N2 131.13(13)
O8 Er1 N2 70.57(12)
O5 Er1 N2 113.55(13)
N1 Er1 N2 63.73(15)
C8 C6A C5 113(2)
C8 C6A H6A 123.5
C5 C6A H6A 123.5
C5 O3A C7 96.9(12)
C21 C22A C24 131.4(18)
C21 C22A C23 87.8(11)
C24 C22A C23 43.6(9)
C21 C22A H22A 114.3
C24 C22A H22A 114.3
C23 C22A H22A 157.8
C21 O9A C23 99.3(13)
C5 O3B C8 100.8(10)
C7 C6B C5 118(2)
C5 C6B C8 78.8(12)
C7 C6B H6B 121.0
C5 C6B H6B 121.0
C8 C6B H6B 159.9
C21 O9B C24 94.9(9)
C21 C22B C23 113(2)
C21 C22B H22B 123.7
C23 C22B H22B 123.7
C4 O1 Er1 134.4(3)
C2 O2 Er1 130.1(4)
C12 O4 Er1 132.2(3)
C10 O5 Er1 128.7(3)
C16 O6 C13 106.9(5)
C18 O7 Er1 133.1(4)
C20 O8 Er1 134.8(3)
C25 N1 C29 118.7(5)
C25 N1 Er1 119.3(4)
C29 N1 Er1 121.4(4)
C34 N2 C30 117.8(5)
C34 N2 Er1 120.7(4)
C30 N2 Er1 121.2(4)
F2 C1 F3 114.4(8)
F2 C1 F1 102.4(6)
F3 C1 F1 102.9(6)
F2 C1 C2 112.5(6)
F3 C1 C2 115.2(6)
F1 C1 C2 107.9(7)
O2 C2 C3 128.8(5)
O2 C2 C1 113.2(5)
C3 C2 C1 118.0(5)
C2 C3 C4 123.2(5)
C2 C3 H3 118.4
C4 C3 H3 118.4
O1 C4 C3 123.2(5)
O1 C4 C5 117.9(5)
C3 C4 C5 118.8(5)
C6B C5 C6A 95.6(17)
C6B C5 O3B 106.2(14)
C6A C5 O3A 109.8(15)
O3B C5 O3A 119.2(11)
C6B C5 C4 133.6(13)
C6A C5 C4 129.5(14)
O3B C5 C4 120.2(8)
O3A C5 C4 120.1(10)
C6B C7 C8 102.9(13)
C8 C7 O3A 110.6(9)
C6B C7 H7 132.1
C8 C7 H7 124.7
O3A C7 H7 124.7
C6A C8 C7 106.2(15)
C6A C8 O3B 15(2)
C7 C8 O3B 111.7(9)
C6A C8 C6B 68.8(16)
O3B C8 C6B 74.1(10)
C6A C8 H8 126.9
C7 C8 H8 126.9
O3B C8 H8 119.6
C6B C8 H8 163.5
F5B C9 F4A 135.3(11)
F5B C9 F4B 108.5(15)
F4A C9 F4B 61.2(10)
F5B C9 F5A 62.5(12)
F4A C9 F5A 106.4(11)
F4B C9 F5A 49.4(9)
F5B C9 F6B 101.9(15)
F4A C9 F6B 50.7(9)
F4B C9 F6B 106.8(13)
F5A C9 F6B 131.5(9)
F4A C9 F6A 105.6(11)
F4B C9 F6A 130.1(10)
F5A C9 F6A 101.3(12)
F6B C9 F6A 59.1(10)
F5B C9 C10 111.2(10)
F4A C9 C10 112.5(8)
F4B C9 C10 113.4(8)
F5A C9 C10 114.1(7)
F6B C9 C10 114.3(9)
F6A C9 C10 115.8(8)
O5 C10 C11 128.8(5)
O5 C10 C9 113.8(5)
C11 C10 C9 117.4(5)
C10 C11 C12 123.1(5)
C10 C11 H11 118.5
C12 C11 H11 118.5
O4 C12 C11 123.9(5)
O4 C12 C13 114.5(5)
C11 C12 C13 121.6(5)
C14 C13 O6 109.7(5)
C14 C13 C12 131.7(5)
O6 C13 C12 118.6(5)
C13 C14 C15 106.6(6)
C13 C14 H14 126.7
C15 C14 H14 126.7
C16 C15 C14 106.0(6)
C16 C15 H15 127.0
C14 C15 H15 127.0
C15 C16 O6 110.8(6)
C15 C16 H16 124.6
O6 C16 H16 124.6
F7 C17 F8 107.8(7)
F7 C17 F9 105.6(6)
F8 C17 F9 104.1(6)
F7 C17 C18 113.4(6)
F8 C17 C18 112.4(6)
F9 C17 C18 112.9(6)
O7 C18 C19 128.4(5)
O7 C18 C17 111.9(5)
C19 C18 C17 119.7(6)
C18 C19 C20 122.3(5)
C18 C19 H19 118.9
C20 C19 H19 118.9
O8 C20 C19 124.6(5)
O8 C20 C21 115.3(5)
C19 C20 C21 120.1(5)
C22A C21 C22B 96.4(18)
C22A C21 O9A 100.7(14)
C22B C21 O9B 114.8(15)
O9A C21 O9B 119.1(10)
C22A C21 C20 136.5(13)
C22B C21 C20 127.1(15)
O9A C21 C20 122.8(9)
O9B C21 C20 118.1(7)
C24 C23 C22B 103.0(16)
C24 C23 O9A 112.0(11)
C22B C23 C22A 63.1(15)
O9A C23 C22A 72.2(11)
C24 C23 H23 124.0
C22B C23 H23 133.0
O9A C23 H23 124.0
C22A C23 H23 163.8
C22A C24 C23 96.6(13)
C23 C24 O9B 114.6(10)
C22A C24 H24 131.7
C23 C24 H24 131.7
O9B C24 H24 113.7
N1 C25 C26 123.0(6)
N1 C25 H25 118.5
C26 C25 H25 118.5
C27 C26 C25 118.6(6)
C27 C26 H26 120.7
C25 C26 H26 120.7
C26 C27 C28 119.3(6)
C26 C27 H27 120.4
C28 C27 H27 120.4
C27 C28 C29 121.0(6)
C27 C28 H28 119.5
C29 C28 H28 119.5
N1 C29 C28 119.5(6)
N1 C29 C30 116.4(5)
C28 C29 C30 124.2(6)
N2 C30 C31 120.6(6)
N2 C30 C29 115.9(5)
C31 C30 C29 123.5(5)
C32 C31 C30 121.3(6)
C32 C31 H31 119.3
C30 C31 H31 119.3
C31 C32 C33 117.9(6)
C31 C32 H32 121.1
C33 C32 H32 121.1
C34 C33 C32 119.3(7)
C34 C33 H33 120.4
C32 C33 H33 120.4
N2 C34 C33 123.1(6)
N2 C34 H34 118.4
C33 C34 H34 118.4

loop_
_geom_bond_atom_site_label_1
_geom_bond_atom_site_label_2
_geom_bond_distance
Er1 O2 2.289(3)
Er1 O1 2.295(3)
Er1 O4 2.300(4)
Er1 O7 2.309(4)
Er1 O8 2.310(3)
Er1 O5 2.333(3)
Er1 N1 2.512(4)
Er1 N2 2.525(4)
F1 C1 1.372(9)
F2 C1 1.289(8)
F3 C1 1.293(8)
F4A C9 1.277(12)
F5A C9 1.285(11)
F6A C9 1.312(14)
C6A C8 1.26(3)
C6A C5 1.33(3)
C6A H6A 0.9300
O3A C5 1.383(19)
O3A C7 1.53(2)
C22A C21 1.16(2)
C22A C24 1.21(3)
C22A H22A 0.9300
O9A C21 1.41(2)
O9A C23 1.44(2)
F4B C9 1.285(14)
F5B C9 1.240(15)
F6B C9 1.288(14)
O3B C5 1.366(16)
O3B C8 1.436(16)
C6B C7 1.26(3)
C6B C5 1.29(3)
C6B H6B 0.9300
O9B C21 1.446(13)
O9B C24 1.488(17)
C22B C21 1.21(3)
C22B C23 1.40(3)
C22B H22B 0.9300
F7 C17 1.275(8)
F8 C17 1.303(8)
F9 C17 1.358(8)
O1 C4 1.260(6)
O2 C2 1.263(6)
O4 C12 1.265(6)
O5 C10 1.258(6)
O6 C16 1.338(7)
O6 C13 1.360(6)
O7 C18 1.257(6)
O8 C20 1.273(6)
N1 C25 1.323(7)
N1 C29 1.348(6)
N2 C34 1.333(7)
N2 C30 1.350(6)
C1 C2 1.533(9)
C2 C3 1.349(8)
C3 C4 1.409(7)
C3 H3 0.9300
C4 C5 1.445(8)
C7 C8 1.301(10)
C7 H7 0.9300
C8 H8 0.9300
C9 C10 1.521(8)
C10 C11 1.369(7)
C11 C12 1.386(7)
C11 H11 0.9300
C12 C13 1.446(7)
C13 C14 1.336(8)
C14 C15 1.417(8)
C14 H14 0.9300
C15 C16 1.335(9)
C15 H15 0.9300
C16 H16 0.9300
C17 C18 1.514(9)
C18 C19 1.366(7)
C19 C20 1.383(8)
C19 H19 0.9300
C20 C21 1.468(8)
C23 C24 1.304(13)
C23 H23 0.9300
C24 H24 0.9300
C25 C26 1.389(8)
C25 H25 0.9300
C26 C27 1.347(8)
C26 H26 0.9300
C27 C28 1.350(9)
C27 H27 0.9300
C28 C29 1.397(7)
C28 H28 0.9300
C29 C30 1.470(8)
C30 C31 1.371(7)
C31 C32 1.358(9)
C31 H31 0.9300
C32 C33 1.365(9)
C32 H32 0.9300
C33 C34 1.365(8)
C33 H33 0.9300
C34 H34 0.9300

loop_
_geom_torsion_atom_site_label_1
_geom_torsion_atom_site_label_2
_geom_torsion_atom_site_label_3
_geom_torsion_atom_site_label_4
_geom_torsion
O2 Er1 O1 C4 -22.6(5)
O4 Er1 O1 C4 64.3(5)
O7 Er1 O1 C4 -89.1(5)
O8 Er1 O1 C4 -149.2(5)
O5 Er1 O1 C4 23.5(6)
N1 Er1 O1 C4 161.2(5)
N2 Er1 O1 C4 138.6(5)
O1 Er1 O2 C2 25.0(5)
O4 Er1 O2 C2 -50.8(5)
O7 Er1 O2 C2 150.6(5)
O8 Er1 O2 C2 87.6(5)
O5 Er1 O2 C2 -125.3(5)
N1 Er1 O2 C2 -159.0(4)
N2 Er1 O2 C2 -12.7(6)
O2 Er1 O4 C12 -44.2(4)
O1 Er1 O4 C12 -119.7(5)
O7 Er1 O4 C12 4.9(6)
O8 Er1 O4 C12 -168.8(4)
O5 Er1 O4 C12 33.3(4)
N1 Er1 O4 C12 100.5(5)
N2 Er1 O4 C12 155.4(5)
O2 Er1 O5 C10 58.3(4)
O1 Er1 O5 C10 12.7(5)
O4 Er1 O5 C10 -28.4(4)
O7 Er1 O5 C10 138.4(4)
O8 Er1 O5 C10 179.9(4)
N1 Er1 O5 C10 -141.4(4)
N2 Er1 O5 C10 -90.2(4)
O2 Er1 O7 C18 -142.4(5)
O1 Er1 O7 C18 -78.3(5)
O4 Er1 O7 C18 167.6(4)
O8 Er1 O7 C18 -17.0(5)
O5 Er1 O7 C18 140.2(5)
N1 Er1 O7 C18 64.9(5)
N2 Er1 O7 C18 26.2(5)
O2 Er1 O8 C20 87.0(5)
O1 Er1 O8 C20 149.1(5)
O4 Er1 O8 C20 -162.0(4)
O7 Er1 O8 C20 21.1(4)
O5 Er1 O8 C20 -22.2(6)
N1 Er1 O8 C20 -59.9(5)
N2 Er1 O8 C20 -125.7(5)
O2 Er1 N1 C25 -17.5(5)
O1 Er1 N1 C25 156.2(4)
O4 Er1 N1 C25 -118.3(4)
O7 Er1 N1 C25 32.9(4)
O8 Er1 N1 C25 107.6(4)
O5 Er1 N1 C25 -51.6(4)
N2 Er1 N1 C25 -178.8(4)
O2 Er1 N1 C29 171.8(3)
O1 Er1 N1 C29 -14.4(5)
O4 Er1 N1 C29 71.0(4)
O7 Er1 N1 C29 -137.8(4)
O8 Er1 N1 C29 -63.1(4)
O5 Er1 N1 C29 137.8(4)
N2 Er1 N1 C29 10.5(4)
O2 Er1 N2 C34 18.9(6)
O1 Er1 N2 C34 -17.7(4)
O4 Er1 N2 C34 58.9(4)
O7 Er1 N2 C34 -139.1(4)
O8 Er1 N2 C34 -95.2(4)
O5 Er1 N2 C34 121.2(4)
N1 Er1 N2 C34 177.8(4)
O2 Er1 N2 C30 -168.0(3)
O1 Er1 N2 C30 155.4(4)
O4 Er1 N2 C30 -128.0(4)
O7 Er1 N2 C30 34.0(4)
O8 Er1 N2 C30 77.9(4)
O5 Er1 N2 C30 -65.7(4)
N1 Er1 N2 C30 -9.1(4)
Er1 O2 C2 C3 -21.4(9)
Er1 O2 C2 C1 157.2(5)
F2 C1 C2 O2 -43.6(10)
F3 C1 C2 O2 -177.2(7)
F1 C1 C2 O2 68.6(7)
F2 C1 C2 C3 135.2(7)
F3 C1 C2 C3 1.6(11)
F1 C1 C2 C3 -112.6(7)
O2 C2 C3 C4 -0.5(11)
C1 C2 C3 C4 -179.1(6)
Er1 O1 C4 C3 14.1(9)
Er1 O1 C4 C5 -167.2(4)
C2 C3 C4 O1 4.7(10)
C2 C3 C4 C5 -173.9(6)
C7 C6B C5 C6A 16(3)
C8 C6B C5 C6A 12.1(19)
C7 C6B C5 O3B 2(3)
C8 C6B C5 O3B -1.6(13)
C7 C6B C5 O3A -152(10)
C8 C6B C5 O3A -155(9)
C7 C6B C5 C4 -177.3(12)
C8 C6B C5 C4 179.2(10)
C8 C6A C5 C6B -21(3)
C8 C6A C5 O3B 109(8)
C8 C6A C5 O3A -18(3)
C8 C6A C5 C4 171.2(13)
C8 O3B C5 C6B 2.2(18)
C8 O3B C5 C6A -51(6)
C8 O3B C5 O3A 9.5(17)
C8 O3B C5 C4 -178.5(7)
C7 O3A C5 C6B 20(8)
C7 O3A C5 C6A 7(2)
C7 O3A C5 O3B -8.9(18)
C7 O3A C5 C4 179.1(7)
O1 C4 C5 C6B 13(2)
C3 C4 C5 C6B -168.2(19)
O1 C4 C5 C6A 176(2)
C3 C4 C5 C6A -5(2)
O1 C4 C5 O3B -166.1(10)
C3 C4 C5 O3B 12.6(12)
O1 C4 C5 O3A 5.8(13)
C3 C4 C5 O3A -175.4(12)
C5 C6B C7 C8 -5(3)
C5 C6B C7 O3A 139(14)
C8 C6B C7 O3A 145(12)
C5 O3A C7 C6B -33(11)
C5 O3A C7 C8 4.4(15)
C5 C6A C8 C7 20(3)
C5 C6A C8 O3B -93(7)
C5 C6A C8 C6B 14(2)
C6B C7 C8 C6A -9(2)
O3A C7 C8 C6A -15(2)
C6B C7 C8 O3B 6.5(18)
O3A C7 C8 O3B 0.7(15)
O3A C7 C8 C6B -6(2)
C5 O3B C8 C6A 66(7)
C5 O3B C8 C7 -5.6(14)
C5 O3B C8 C6B -1.4(11)
C7 C6B C8 C6A 171(2)
C5 C6B C8 C6A -14(2)
C5 C6B C8 C7 175(2)
C7 C6B C8 O3B -173.7(18)
C5 C6B C8 O3B 1.5(12)
Er1 O5 C10 C11 20.7(8)
Er1 O5 C10 C9 -161.8(4)
F5B C9 C10 O5 -89.0(16)
F4A C9 C10 O5 100.8(12)
F4B C9 C10 O5 33.7(14)
F5A C9 C10 O5 -20.6(12)
F6B C9 C10 O5 156.4(13)
F6A C9 C10 O5 -137.7(13)
F5B C9 C10 C11 88.8(16)
F4A C9 C10 C11 -81.5(13)
F4B C9 C10 C11 -148.6(13)
F5A C9 C10 C11 157.1(10)
F6B C9 C10 C11 -25.9(15)
F6A C9 C10 C11 40.1(14)
O5 C10 C11 C12 1.7(9)
C9 C10 C11 C12 -175.6(5)
Er1 O4 C12 C11 -28.0(8)
Er1 O4 C12 C13 152.4(4)
C10 C11 C12 O4 1.1(9)
C10 C11 C12 C13 -179.3(5)
C16 O6 C13 C14 -0.2(7)
C16 O6 C13 C12 -178.5(5)
O4 C12 C13 C14 2.2(9)
C11 C12 C13 C14 -177.4(6)
O4 C12 C13 O6 -179.9(4)
C11 C12 C13 O6 0.5(8)
O6 C13 C14 C15 0.3(7)
C12 C13 C14 C15 178.3(6)
C13 C14 C15 C16 -0.3(8)
C14 C15 C16 O6 0.2(8)
C13 O6 C16 C15 0.0(8)
Er1 O7 C18 C19 9.6(9)
Er1 O7 C18 C17 -169.4(4)
F7 C17 C18 O7 -62.3(8)
F8 C17 C18 O7 60.2(8)
F9 C17 C18 O7 177.6(6)
F7 C17 C18 C19 118.6(7)
F8 C17 C18 C19 -118.8(7)
F9 C17 C18 C19 -1.5(9)
O7 C18 C19 C20 6.0(10)
C17 C18 C19 C20 -175.1(6)
Er1 O8 C20 C19 -17.1(8)
Er1 O8 C20 C21 164.0(4)
C18 C19 C20 O8 -2.4(9)
C18 C19 C20 C21 176.5(5)
C24 C22A C21 C22B 3(4)
C23 C22A C21 C22B 1(2)
C24 C22A C21 O9A 2(4)
C23 C22A C21 O9A -0.1(13)
C24 C22A C21 O9B -178(9)
C23 C22A C21 O9B -179(7)
C24 C22A C21 C20 -177.2(18)
C23 C22A C21 C20 -178.9(11)
C23 C22B C21 C22A -2(3)
C23 C22B C21 O9A 164(30)
C23 C22B C21 O9B -2(3)
C23 C22B C21 C20 178.4(11)
C23 O9A C21 C22A 0.1(18)
C23 O9A C21 C22B -15(28)
C23 O9A C21 O9B 0.4(15)
C23 O9A C21 C20 179.1(7)
C24 O9B C21 C22A 1(6)
C24 O9B C21 C22B 2(2)
C24 O9B C21 O9A 0.6(14)
C24 O9B C21 C20 -178.2(7)
O8 C20 C21 C22A -176(2)
C19 C20 C21 C22A 5(2)
O8 C20 C21 C22B 4(2)
C19 C20 C21 C22B -174(2)
O8 C20 C21 O9A 5.8(11)
C19 C20 C21 O9A -173.1(9)
O8 C20 C21 O9B -175.4(8)
C19 C20 C21 O9B 5.6(11)
C21 C22B C23 C24 1(3)
C21 C22B C23 O9A -172(14)
C21 C22B C23 C22A 1(2)
C21 O9A C23 C24 -1.3(14)
C21 O9A C23 C22B 6(11)
C21 O9A C23 C22A -0.1(11)
C21 C22A C23 C24 178(3)
C21 C22A C23 C22B -1.0(19)
C24 C22A C23 C22B -179(2)
C21 C22A C23 O9A 0.1(14)
C24 C22A C23 O9A -178.1(19)
C21 C22A C24 C23 -2(4)
C21 C22A C24 O9B 178(9)
C23 C22A C24 O9B -180(6)
C22B C23 C24 C22A 1(2)
O9A C23 C24 C22A 1.9(19)
C22B C23 C24 O9B 1(2)
O9A C23 C24 O9B 1.9(17)
C22A C23 C24 O9B 0(2)
C21 O9B C24 C22A -1(5)
C21 O9B C24 C23 -1.5(14)
C29 N1 C25 C26 2.9(8)
Er1 N1 C25 C26 -168.0(4)
N1 C25 C26 C27 -0.6(10)
C25 C26 C27 C28 -0.9(10)
C26 C27 C28 C29 0.2(10)
C25 N1 C29 C28 -3.6(8)
Er1 N1 C29 C28 167.1(4)
C25 N1 C29 C30 178.1(5)
Er1 N1 C29 C30 -11.2(6)
C27 C28 C29 N1 2.2(9)
C27 C28 C29 C30 -179.7(6)
C34 N2 C30 C31 -1.3(8)
Er1 N2 C30 C31 -174.6(4)
C34 N2 C30 C29 -179.3(5)
Er1 N2 C30 C29 7.4(6)
N1 C29 C30 N2 2.4(7)
C28 C29 C30 N2 -175.8(5)
N1 C29 C30 C31 -175.5(5)
C28 C29 C30 C31 6.3(9)
N2 C30 C31 C32 1.0(10)
C29 C30 C31 C32 178.7(6)
C30 C31 C32 C33 0.6(11)
C31 C32 C33 C34 -1.7(11)
C30 N2 C34 C33 0.2(9)
Er1 N2 C34 C33 173.5(5)
C32 C33 C34 N2 1.4(10)
